data_7703961
loop_
_publ_author_name
'Ding, Qing-Rong'
'Xu, Gui-Lan'
'Zhang, Jian'
'Zhang, Lei'

_publ_section_title
;
 Synergistic ligand effect for the construction of titanium-oxo clusters
 with planar chirality and high solution stability.
;
_journal_issue 13
_journal_name_full 'Dalton transactions (Cambridge, England : 2003)'
_journal_page_first 4030
_journal_page_last 4033
_journal_paper_doi 10.1039/d0dt00197j
_journal_volume 49
_journal_year 2020
_chemical_formula_moiety 'C67 H126 N4 O29 Ti8'
_chemical_formula_sum 'C67 H126 N4 O29 Ti8'
_chemical_formula_weight 1834.70
_space_group_crystal_system monoclinic
_space_group_IT_number 13
_space_group_name_Hall '-P 2yac'
_space_group_name_H-M_alt 'P 1 2/n 1'
_atom_sites_solution_hydrogens geom
_atom_sites_solution_primary dual
_audit_creation_date 2020-02-20
_audit_creation_method
;
Olex2 1.2
(compiled 2017.08.10 svn.r3458 for OlexSys, GUI svn.r5381)
;
_audit_update_record
;
2020-02-21 deposited with the CCDC.	2020-02-25 downloaded from the CCDC.
;
_cell_angle_alpha 90
_cell_angle_beta 91.243(4)
_cell_angle_gamma 90
_cell_formula_units_Z 2
_cell_length_a 18.9555(7)
_cell_length_b 12.7596(6)
_cell_length_c 19.0307(6)
_cell_measurement_reflns_used 5926
_cell_measurement_temperature 293(2)
_cell_measurement_theta_max 27.8140
_cell_measurement_theta_min 3.5990
_cell_volume 4601.8(3)
_computing_cell_refinement 'Bruker FRAMBO'
_computing_data_collection 'Bruker FRAMBO'
_computing_data_reduction 'Bruker SAINT'
_computing_molecular_graphics 'Olex2 (Dolomanov et al., 2009)'
_computing_publication_material 'Olex2 (Dolomanov et al., 2009)'
_computing_structure_refinement 'ShelXL (Sheldrick, 2015)'
_computing_structure_solution 'ShelXT (Sheldrick, 2015)'
_diffrn_ambient_temperature 293(2)
_diffrn_detector_area_resol_mean 16.2083
_diffrn_measured_fraction_theta_full 0.997
_diffrn_measured_fraction_theta_max 0.997
_diffrn_measurement_device_type 'Xcalibur, Eos'
_diffrn_measurement_method '\w scans'
_diffrn_radiation_monochromator graphite
_diffrn_radiation_type MoK\a
_diffrn_radiation_wavelength 0.71073
_diffrn_reflns_av_R_equivalents 0.0221
_diffrn_reflns_av_unetI/netI 0.0367
_diffrn_reflns_Laue_measured_fraction_full 0.997
_diffrn_reflns_Laue_measured_fraction_max 0.997
_diffrn_reflns_limit_h_max 22
_diffrn_reflns_limit_h_min -21
_diffrn_reflns_limit_k_max 9
_diffrn_reflns_limit_k_min -15
_diffrn_reflns_limit_l_max 22
_diffrn_reflns_limit_l_min -18
_diffrn_reflns_number 18843
_diffrn_reflns_point_group_measured_fraction_full 0.997
_diffrn_reflns_point_group_measured_fraction_max 0.997
_diffrn_reflns_theta_full 24.998
_diffrn_reflns_theta_max 24.998
_diffrn_reflns_theta_min 3.400
_diffrn_source 'fine-focus sealed X-ray tube'
_exptl_absorpt_coefficient_mu 0.725
_exptl_absorpt_correction_T_max 1.00000
_exptl_absorpt_correction_T_min 0.87103
_exptl_absorpt_correction_type multi-scan
_exptl_absorpt_process_details
;
CrysAlisPro, Agilent Technologies,
Version 1.171.36.28 (release 01-02-2013 CrysAlis171 .NET)
(compiled Feb  1 2013,16:14:44)
Empirical absorption correction using spherical harmonics,
 implemented in SCALE3 ABSPACK scaling algorithm.
;
_exptl_crystal_colour colorless
_exptl_crystal_density_diffrn 1.281
_exptl_crystal_description rodlike
_exptl_crystal_F_000 1860
_exptl_crystal_size_max 0.6
_exptl_crystal_size_mid 0.3
_exptl_crystal_size_min 0.3
_platon_squeeze_details
;

;
_refine_diff_density_max 2.418
_refine_diff_density_min -1.976
_refine_diff_density_rms 0.133
_refine_ls_extinction_method none
_refine_ls_goodness_of_fit_ref 1.095
_refine_ls_hydrogen_treatment constr
_refine_ls_matrix_type full
_refine_ls_number_parameters 409
_refine_ls_number_reflns 8088
_refine_ls_number_restraints 453
_refine_ls_restrained_S_all 1.107
_refine_ls_R_factor_all 0.1116
_refine_ls_R_factor_gt 0.0946
_refine_ls_shift/su_max 0.001
_refine_ls_shift/su_mean 0.000
_refine_ls_structure_factor_coef Fsqd
_refine_ls_weighting_details 'w=1/[\s^2^(Fo^2^)+(0.1810P)^2^+12.7760P] where P=(Fo^2^+2Fc^2^)/3'
_refine_ls_weighting_scheme calc
_refine_ls_wR_factor_gt 0.2823
_refine_ls_wR_factor_ref 0.3003
_reflns_Friedel_coverage 0.000
_reflns_number_gt 6236
_reflns_number_total 8088
_reflns_threshold_expression 'I > 2\s(I)'
_cod_data_source_file d0dt00197j2.cif
_cod_data_source_block PTC-67
_cod_database_code 7703961
_shelx_shelxl_version_number 2018/1
_shelx_space_group_comment
;
The symmetry employed for this shelxl refinement is uniquely defined
by the following loop, which should always be used as a source of
symmetry information in preference to the above space-group names.
They are only intended as comments.
;
_olex2_refinement_description
;
1. Fixed Uiso
 At 1.2 times of:
  All C(H) groups
 At 1.5 times of:
  All C(H,H,H) groups
2. Restrained distances
 C27-C29
 1.52 with sigma of 0.01
 C30-C31
 1.52 with sigma of 0.01
3. Rigid bond restraints
 O2, C8
 with sigma for 1-2 distances of 0.01 and sigma for 1-3 distances of 0.02
 C30, C31
 with sigma for 1-2 distances of 0.01 and sigma for 1-3 distances of 0.02
 Ti1, O2
 with sigma for 1-2 distances of 0.01 and sigma for 1-3 distances of 0.01
 All non-hydrogen atoms
 with sigma for 1-2 distances of 0.02 and sigma for 1-3 distances of 0.02
 Ti4, O14
 with sigma for 1-2 distances of 0.001 and sigma for 1-3 distances of 0.001
 Ti4, O13
 with sigma for 1-2 distances of 0.001 and sigma for 1-3 distances of 0.001
4. Uiso/Uaniso restraints and constraints
C8 \\sim C9 \\sim C10 \\sim O2: within 2A with sigma of 0.01 and sigma for
terminal atoms of 0.02
C30 \\sim C31 \\sim C32 \\sim O11: within 2A with sigma of 0.01 and sigma for
terminal atoms of 0.02
C18 \\sim C17 \\sim C1 \\sim C23 \\sim C3 \\sim C19 \\sim C22 \\sim C20 \\sim
C2 \\sim C21 \\sim C14 \\sim C4 \\sim C11 \\sim C15 \\sim C30 \\sim C13 \\sim
C5 \\sim C12 \\sim C16 \\sim C24 \\sim C28 \\sim C32 \\sim C10 \\sim C27 \\sim
C7 \\sim C26 \\sim C6 \\sim C31 \\sim C9 \\sim C8 \\sim C25 \\sim C29: within
3.8A with sigma of 0.005 and sigma for terminal atoms of 0.01
Uanis(C31) \\sim Ueq: with sigma of 0.01 and sigma for terminal atoms of 0.02
Uanis(C24) = Uanis(C26) = Uanis(C25)
Uanis(O13) = Uanis(C24)
Uanis(C8) = Uanis(C10) = Uanis(C9)
Uanis(O2) = Uanis(C8)
Uanis(C27) = Uanis(C28) = Uanis(C29)
Uanis(O14) = Uanis(C27)
Uanis(C30) = Uanis(C31)
5.a Ternary CH refined with riding coordinates:
 C14(H14), C11(H11), C30(H30), C5(H5), C24(H24), C27(H27), C8(H8)
5.b Me refined with riding coordinates:
 C2(H2A,H2B,H2C), C4(H4A,H4B,H4C), C15(H15A,H15B,H15C), C13(H13A,H13B,H13C),
 C12(H12A,H12B,H12C), C16(H16A,H16B,H16C), C28(H28A,H28B,H28C), C32(H32A,H32B,
 H32C), C10(H10A,H10B,H10C), C7(H7A,H7B,H7C), C26(H26A,H26B,H26C), C6(H6A,H6B,
 H6C), C31(H31A,H31B,H31C), C9(H9A,H9B,H9C), C25(H25A,H25B,H25C), C29(H29A,H29B,
 H29C)
5.c Aromatic/amide H refined with riding coordinates:
 C19(H19), C22(H22), C20(H20), C21(H21)
;
_olex2_submission_special_instructions 'No special instructions were received'

loop_
_space_group_symop_operation_xyz
'x, y, z'
'-x+1/2, y, -z+1/2'
'-x, -y, -z'
'x-1/2, -y, z-1/2'

loop_
_atom_site_label
_atom_site_type_symbol
_atom_site_fract_x
_atom_site_fract_y
_atom_site_fract_z
_atom_site_U_iso_or_equiv
_atom_site_adp_type
_atom_site_occupancy
_atom_site_site_symmetry_order
_atom_site_calc_flag
_atom_site_refinement_flags_posn
_atom_site_refinement_flags_adp
_atom_site_refinement_flags_occupancy
_atom_site_disorder_assembly
_atom_site_disorder_group
Ti3 Ti 0.62327(5) 0.26053(8) 0.31553(5) 0.0318(3) Uani 1 1 d . U . . .
Ti2 Ti 0.80409(5) 0.16107(8) 0.30944(5) 0.0345(3) Uani 1 1 d . U . . .
Ti1 Ti 0.98376(6) 0.27768(9) 0.31233(6) 0.0417(3) Uani 1 1 d . U . . .
Ti4 Ti 0.46371(6) 0.40892(9) 0.31470(6) 0.0427(3) Uani 1 1 d . U . . .
O7 O 0.6660(2) 0.3902(3) 0.2649(2) 0.0384(9) Uani 1 1 d . U . . .
O4 O 0.7973(2) 0.1676(3) 0.21018(19) 0.0344(9) Uani 1 1 d . U . . .
O10 O 0.5291(2) 0.3047(3) 0.2911(2) 0.0387(9) Uani 1 1 d . U . . .
O3 O 0.8931(2) 0.2141(3) 0.2913(2) 0.0396(9) Uani 1 1 d . U . . .
O6 O 0.7790(2) 0.2508(4) 0.3870(2) 0.0447(10) Uani 1 1 d . U . . .
O9 O 0.5940(2) 0.1601(3) 0.3746(2) 0.0443(10) Uani 1 1 d . U . . .
O8 O 0.5821(2) 0.4195(4) 0.1822(2) 0.0492(11) Uani 1 1 d . U . . .
O12 O 0.5329(2) 0.4329(4) 0.3909(2) 0.0515(11) Uani 1 1 d . U . . .
O00D O 0.8170(3) 0.0333(4) 0.3423(3) 0.0597(13) Uani 1 1 d . U . . .
O11 O 0.4402(2) 0.3823(4) 0.2136(2) 0.0545(12) Uani 1 1 d . U . . .
N00F N 0.7145(3) 0.2955(4) 0.3912(2) 0.0369(11) Uani 1 1 d . U . . .
O14 O 0.3923(3) 0.3517(6) 0.3588(4) 0.0960(13) Uani 1 1 d . U . . .
O1 O 0.9856(3) 0.2831(5) 0.4058(2) 0.0639(14) Uani 1 1 d . U . . .
O2 O 1.0384(4) 0.1638(6) 0.3042(5) 0.1086(14) Uani 1 1 d . U . . .
N00J N 0.5955(3) 0.3801(4) 0.3954(2) 0.0395(11) Uani 1 1 d . U . . .
O13 O 0.4496(4) 0.5493(5) 0.3106(4) 0.1019(13) Uani 1 1 d . U . . .
C18 C 0.6873(3) 0.5147(5) 0.1763(3) 0.0422(10) Uani 1 1 d . U . . .
C17 C 0.6414(3) 0.4368(5) 0.2104(3) 0.0421(10) Uani 1 1 d . U . . .
C1 C 0.7030(3) 0.3465(5) 0.4479(3) 0.0448(12) Uani 1 1 d . U . . .
C23 C 0.7442(3) 0.5643(5) 0.2109(3) 0.0415(10) Uani 1 1 d . U . . .
C3 C 0.6344(3) 0.3993(5) 0.4488(3) 0.0438(12) Uani 1 1 d . U . . .
C19 C 0.6746(4) 0.5362(5) 0.1059(3) 0.0475(10) Uani 1 1 d . U . . .
H19 H 0.635867 0.505738 0.083074 0.057 Uiso 1 1 calc R . . . .
C22 C 0.7877(3) 0.6288(5) 0.1732(3) 0.0461(10) Uani 1 1 d . U . . .
H22 H 0.825789 0.661249 0.195855 0.055 Uiso 1 1 calc R . . . .
C20 C 0.7178(4) 0.6011(5) 0.0692(4) 0.0493(10) Uani 1 1 d . U . . .
H20 H 0.708295 0.614889 0.021922 0.059 Uiso 1 1 calc R . . . .
C2 C 0.7552(4) 0.3503(7) 0.5081(4) 0.0587(16) Uani 1 1 d . U . . .
H2A H 0.736511 0.392271 0.545232 0.088 Uiso 1 1 calc R . . . .
H2B H 0.763862 0.280510 0.525111 0.088 Uiso 1 1 calc R . . . .
H2C H 0.798519 0.380453 0.492626 0.088 Uiso 1 1 calc R . . . .
C21 C 0.7755(4) 0.6460(5) 0.1028(3) 0.0496(11) Uani 1 1 d . U . . .
H21 H 0.806202 0.687905 0.077664 0.060 Uiso 1 1 calc R . . . .
C14 C 0.6217(5) 0.0753(7) 0.4124(5) 0.075(2) Uani 1 1 d . U . . .
H14 H 0.672506 0.072399 0.404316 0.090 Uiso 1 1 calc R . . . .
C4 C 0.6145(4) 0.4733(7) 0.5060(4) 0.0624(17) Uani 1 1 d . U . . .
H4A H 0.651678 0.475849 0.541049 0.094 Uiso 1 1 calc R . . . .
H4B H 0.607204 0.542033 0.486653 0.094 Uiso 1 1 calc R . . . .
H4C H 0.571808 0.449557 0.527108 0.094 Uiso 1 1 calc R . . . .
C11 C 0.8199(9) -0.0662(8) 0.3663(6) 0.118(3) Uani 1 1 d . U . . .
H11 H 0.769509 -0.079417 0.357627 0.142 Uiso 1 1 calc R . . . .
C15 C 0.6114(6) 0.0891(8) 0.4880(5) 0.090(2) Uani 1 1 d . U . . .
H15A H 0.630805 0.029948 0.512881 0.134 Uiso 1 1 calc R . . . .
H15B H 0.634780 0.151865 0.503573 0.134 Uiso 1 1 calc R . . . .
H15C H 0.561868 0.094328 0.496899 0.134 Uiso 1 1 calc R . . . .
C30 C 0.3849(5) 0.4216(11) 0.1696(7) 0.112(2) Uani 1 1 d D U . . .
H30 H 0.380413 0.363843 0.135852 0.134 Uiso 1 1 calc R . . . .
C13 C 0.8155(9) -0.0764(9) 0.4404(6) 0.122(3) Uani 1 1 d . U . . .
H13A H 0.817906 -0.149162 0.452999 0.183 Uiso 1 1 calc R . . . .
H13B H 0.854010 -0.039415 0.462656 0.183 Uiso 1 1 calc R . . . .
H13C H 0.771637 -0.047454 0.455561 0.183 Uiso 1 1 calc R . . . .
C5 C 0.9681(8) 0.2864(14) 0.4747(5) 0.125(4) Uani 1 1 d . U . . .
H5 H 0.932231 0.341428 0.477255 0.151 Uiso 1 1 calc R . . . .
C12 C 0.8414(8) -0.1449(9) 0.3222(7) 0.120(3) Uani 1 1 d . U . . .
H12A H 0.840663 -0.210659 0.346713 0.180 Uiso 1 1 calc R . . . .
H12B H 0.810186 -0.148305 0.281891 0.180 Uiso 1 1 calc R . . . .
H12C H 0.888536 -0.130729 0.307237 0.180 Uiso 1 1 calc R . . . .
C16 C 0.5895(7) -0.0235(8) 0.3850(6) 0.104(3) Uani 1 1 d . U . . .
H16A H 0.608486 -0.081973 0.410909 0.155 Uiso 1 1 calc R . . . .
H16B H 0.539318 -0.020905 0.390308 0.155 Uiso 1 1 calc R . . . .
H16C H 0.600101 -0.031220 0.336175 0.155 Uiso 1 1 calc R . . . .
C24 C 0.5002(7) 0.6334(8) 0.3100(7) 0.1019(13) Uani 1 1 d . U . . .
H24 H 0.545105 0.599050 0.322242 0.122 Uiso 1 1 calc R . . . .
C28 C 0.4230(5) 0.2298(9) 0.4485(6) 0.0960(13) Uani 1 1 d . U . . .
H28A H 0.409517 0.162432 0.466235 0.144 Uiso 1 1 calc R . . . .
H28B H 0.471206 0.227410 0.434190 0.144 Uiso 1 1 calc R . . . .
H28C H 0.418009 0.281595 0.484613 0.144 Uiso 1 1 calc R . . . .
C32 C 0.4041(7) 0.5047(10) 0.1235(7) 0.115(3) Uani 1 1 d . U . . .
H32A H 0.363586 0.526056 0.095951 0.173 Uiso 1 1 calc R . . . .
H32B H 0.421426 0.563057 0.150613 0.173 Uiso 1 1 calc R . . . .
H32C H 0.440340 0.480799 0.092803 0.173 Uiso 1 1 calc R . . . .
C10 C 1.0349(6) -0.0163(9) 0.2966(7) 0.1086(14) Uani 1 1 d . U . . .
H10A H 1.051962 -0.078865 0.319243 0.163 Uiso 1 1 calc R . . . .
H10B H 0.984239 -0.016035 0.296258 0.163 Uiso 1 1 calc R . . . .
H10C H 1.051034 -0.014363 0.249118 0.163 Uiso 1 1 calc R . . . .
C27 C 0.3785(5) 0.2565(9) 0.3894(6) 0.0960(13) Uani 1 1 d D U . . .
H27 H 0.340096 0.283280 0.418025 0.115 Uiso 1 1 calc R . . . .
C7 C 0.9319(8) 0.1907(14) 0.4962(6) 0.135(4) Uani 1 1 d . U . . .
H7A H 0.920354 0.195600 0.544972 0.203 Uiso 1 1 calc R . . . .
H7B H 0.889361 0.182252 0.468453 0.203 Uiso 1 1 calc R . . . .
H7C H 0.962135 0.131394 0.489293 0.203 Uiso 1 1 calc R . . . .
C26 C 0.5119(7) 0.6776(8) 0.2462(6) 0.1019(13) Uani 1 1 d . U . . .
H26A H 0.518276 0.623374 0.211933 0.153 Uiso 1 1 calc R . . . .
H26B H 0.472137 0.720097 0.232599 0.153 Uiso 1 1 calc R . . . .
H26C H 0.553520 0.720345 0.249121 0.153 Uiso 1 1 calc R . . . .
C6 C 1.0224(8) 0.3192(14) 0.5219(6) 0.137(4) Uani 1 1 d . U . . .
H6A H 1.005137 0.318955 0.568947 0.205 Uiso 1 1 calc R . . . .
H6B H 1.061755 0.272176 0.518953 0.205 Uiso 1 1 calc R . . . .
H6C H 1.037143 0.388770 0.509815 0.205 Uiso 1 1 calc R . . . .
C31 C 0.3157(5) 0.4150(11) 0.2027(6) 0.112(2) Uani 1 1 d D U . . .
H31A H 0.280085 0.442279 0.171167 0.167 Uiso 1 1 calc R . . . .
H31B H 0.305367 0.343097 0.213306 0.167 Uiso 1 1 calc R . . . .
H31C H 0.316580 0.455190 0.245373 0.167 Uiso 1 1 calc R . . . .
C9 C 1.1303(6) 0.0661(9) 0.3527(7) 0.1086(14) Uani 1 1 d . U . . .
H9A H 1.139779 -0.001574 0.372827 0.163 Uiso 1 1 calc R . . . .
H9B H 1.158687 0.075679 0.312011 0.163 Uiso 1 1 calc R . . . .
H9C H 1.141511 0.119525 0.386667 0.163 Uiso 1 1 calc R . . . .
C8 C 1.0607(6) 0.0728(9) 0.3336(8) 0.1086(14) Uani 1 1 d . U . . .
H8 H 1.036171 0.070108 0.378423 0.130 Uiso 1 1 calc R . . . .
C25 C 0.4899(7) 0.7034(8) 0.3656(7) 0.1019(13) Uani 1 1 d . U . . .
H25A H 0.482196 0.664760 0.408059 0.153 Uiso 1 1 calc R . . . .
H25B H 0.530961 0.746874 0.371743 0.153 Uiso 1 1 calc R . . . .
H25C H 0.449578 0.746626 0.355220 0.153 Uiso 1 1 calc R . . . .
C29 C 0.3319(5) 0.1858(9) 0.3464(5) 0.0960(13) Uani 1 1 d D U . . .
H29A H 0.324950 0.121344 0.371390 0.144 Uiso 1 1 calc R . . . .
H29B H 0.287193 0.219210 0.337915 0.144 Uiso 1 1 calc R . . . .
H29C H 0.353735 0.171309 0.302428 0.144 Uiso 1 1 calc R . . . .

loop_
_atom_site_aniso_label
_atom_site_aniso_U_11
_atom_site_aniso_U_22
_atom_site_aniso_U_33
_atom_site_aniso_U_23
_atom_site_aniso_U_13
_atom_site_aniso_U_12
Ti3 0.0366(6) 0.0310(6) 0.0278(5) 0.0020(4) 0.0009(4) -0.0026(4)
Ti2 0.0417(6) 0.0309(6) 0.0308(5) 0.0050(4) -0.0014(4) 0.0028(4)
Ti1 0.0379(6) 0.0480(7) 0.0388(6) 0.0022(5) -0.0072(5) 0.0031(5)
Ti4 0.0393(6) 0.0431(7) 0.0459(6) 0.0032(5) 0.0042(5) 0.0018(5)
O7 0.046(2) 0.035(2) 0.0342(19) 0.0054(17) -0.0061(17) -0.0105(18)
O4 0.039(2) 0.033(2) 0.0313(19) -0.0010(15) -0.0008(16) 0.0012(16)
O10 0.036(2) 0.043(2) 0.037(2) -0.0012(18) 0.0000(16) 0.0007(17)
O3 0.041(2) 0.040(2) 0.037(2) 0.0034(17) -0.0045(17) 0.0035(18)
O6 0.040(2) 0.057(3) 0.037(2) -0.0089(19) -0.0058(18) 0.0044(19)
O9 0.047(2) 0.039(2) 0.047(2) 0.0105(19) 0.0048(19) -0.0045(18)
O8 0.045(2) 0.046(3) 0.056(3) 0.014(2) -0.016(2) -0.0079(19)
O12 0.047(2) 0.057(3) 0.051(3) -0.013(2) 0.003(2) 0.014(2)
O00D 0.073(3) 0.039(3) 0.067(3) 0.020(2) 0.000(3) 0.007(2)
O11 0.044(2) 0.066(3) 0.054(3) 0.008(2) -0.007(2) 0.008(2)
N00F 0.041(3) 0.037(3) 0.033(2) 0.002(2) 0.000(2) -0.002(2)
O14 0.079(2) 0.103(3) 0.107(3) 0.029(2) 0.0204(19) -0.029(2)
O1 0.061(3) 0.090(4) 0.039(2) 0.007(2) -0.015(2) -0.003(3)
O2 0.096(3) 0.082(3) 0.147(3) 0.007(3) -0.020(3) 0.022(2)
N00J 0.044(3) 0.041(3) 0.033(2) -0.002(2) 0.003(2) 0.000(2)
O13 0.127(3) 0.0456(12) 0.132(3) 0.011(2) -0.010(3) -0.003(2)
C18 0.049(2) 0.035(2) 0.043(2) 0.0083(17) 0.0019(17) 0.0017(17)
C17 0.048(2) 0.035(2) 0.043(2) 0.0070(18) -0.0004(18) -0.0003(18)
C1 0.051(3) 0.053(3) 0.030(2) -0.002(2) 0.003(2) -0.004(2)
C23 0.047(2) 0.0335(19) 0.044(2) 0.0069(17) 0.0029(17) 0.0006(17)
C3 0.047(3) 0.052(3) 0.032(2) -0.006(2) 0.007(2) -0.003(2)
C19 0.054(2) 0.041(2) 0.047(2) 0.0076(18) -0.0002(18) 0.0007(18)
C22 0.050(2) 0.039(2) 0.049(2) 0.0079(18) 0.0043(18) -0.0028(18)
C20 0.058(2) 0.043(2) 0.047(2) 0.0130(18) 0.0034(18) 0.0009(18)
C2 0.059(3) 0.074(4) 0.042(3) -0.011(3) -0.006(3) -0.001(3)
C21 0.056(2) 0.043(2) 0.050(2) 0.0120(19) 0.0073(19) -0.0020(19)
C14 0.099(5) 0.052(4) 0.075(4) 0.025(4) 0.009(4) 0.000(4)
C4 0.065(4) 0.071(4) 0.051(3) -0.021(3) 0.006(3) 0.006(3)
C11 0.204(9) 0.057(5) 0.095(6) 0.022(4) 0.033(6) 0.027(6)
C15 0.117(5) 0.076(5) 0.076(4) 0.023(4) -0.005(4) -0.002(4)
C30 0.088(4) 0.123(4) 0.123(4) 0.025(4) -0.027(4) 0.009(4)
C13 0.204(9) 0.072(5) 0.091(6) 0.027(5) 0.019(6) 0.021(6)
C5 0.132(8) 0.190(10) 0.053(4) 0.015(6) -0.013(5) -0.025(7)
C12 0.194(9) 0.062(5) 0.107(6) 0.010(5) 0.038(6) 0.022(6)
C16 0.142(7) 0.065(5) 0.103(6) 0.015(4) -0.001(5) -0.007(5)
C24 0.127(3) 0.0456(12) 0.132(3) 0.011(2) -0.010(3) -0.003(2)
C28 0.079(2) 0.103(3) 0.107(3) 0.029(2) 0.0204(19) -0.029(2)
C32 0.110(5) 0.106(5) 0.128(6) 0.032(5) -0.026(5) 0.015(5)
C10 0.096(3) 0.082(3) 0.147(3) 0.007(3) -0.020(3) 0.022(2)
C27 0.079(2) 0.103(3) 0.107(3) 0.029(2) 0.0204(19) -0.029(2)
C7 0.140(8) 0.195(10) 0.071(5) 0.033(6) -0.014(5) -0.024(7)
C26 0.127(3) 0.0456(12) 0.132(3) 0.011(2) -0.010(3) -0.003(2)
C6 0.147(8) 0.199(10) 0.064(5) 0.003(6) -0.028(5) -0.023(7)
C31 0.088(4) 0.123(4) 0.123(4) 0.025(4) -0.027(4) 0.009(4)
C9 0.096(3) 0.082(3) 0.147(3) 0.007(3) -0.020(3) 0.022(2)
C8 0.096(3) 0.082(3) 0.147(3) 0.007(3) -0.020(3) 0.022(2)
C25 0.127(3) 0.0456(12) 0.132(3) 0.011(2) -0.010(3) -0.003(2)
C29 0.079(2) 0.103(3) 0.107(3) 0.029(2) 0.0204(19) -0.029(2)

loop_
_atom_type_symbol
_atom_type_description
_atom_type_scat_dispersion_real
_atom_type_scat_dispersion_imag
_atom_type_scat_source
C C 0.0033 0.0016 'International Tables Vol C Tables 4.2.6.8 and 6.1.1.4'
H H 0.0000 0.0000 'International Tables Vol C Tables 4.2.6.8 and 6.1.1.4'
N N 0.0061 0.0033 'International Tables Vol C Tables 4.2.6.8 and 6.1.1.4'
O O 0.0106 0.0060 'International Tables Vol C Tables 4.2.6.8 and 6.1.1.4'
Ti Ti 0.2776 0.4457 'International Tables Vol C Tables 4.2.6.8 and 6.1.1.4'

loop_
_geom_angle_atom_site_label_1
_geom_angle_atom_site_label_2
_geom_angle_atom_site_label_3
_geom_angle
_geom_angle_site_symmetry_1
_geom_angle_site_symmetry_3
_geom_angle_publ_flag
Ti2 Ti3 Ti1 73.73(4) 2_655 2_655 ?
O7 Ti3 Ti2 77.51(12) . 2_655 ?
O7 Ti3 Ti1 80.67(11) . 2_655 ?
O7 Ti3 O3 80.23(16) . 2_655 ?
O7 Ti3 N00F 80.74(16) . . ?
O7 Ti3 N00J 82.63(18) . . ?
O4 Ti3 Ti2 37.07(11) 2_655 2_655 ?
O4 Ti3 Ti1 109.33(11) 2_655 2_655 ?
O4 Ti3 O7 93.19(16) 2_655 . ?
O4 Ti3 O3 72.24(16) 2_655 2_655 ?
O4 Ti3 N00F 72.67(17) 2_655 . ?
O4 Ti3 N00J 140.33(17) 2_655 . ?
O10 Ti3 Ti2 111.51(12) . 2_655 ?
O10 Ti3 Ti1 37.87(12) . 2_655 ?
O10 Ti3 O7 91.37(17) . . ?
O10 Ti3 O4 145.26(17) . 2_655 ?
O10 Ti3 O3 74.66(16) . 2_655 ?
O10 Ti3 N00F 141.96(18) . . ?
O10 Ti3 N00J 74.41(18) . . ?
O3 Ti3 Ti2 36.92(11) 2_655 2_655 ?
O3 Ti3 Ti1 37.17(11) 2_655 2_655 ?
O3 Ti3 N00F 138.75(17) 2_655 . ?
O3 Ti3 N00J 144.05(18) 2_655 . ?
O9 Ti3 Ti2 109.93(15) . 2_655 ?
O9 Ti3 Ti1 109.27(15) . 2_655 ?
O9 Ti3 O7 168.72(18) . . ?
O9 Ti3 O4 88.54(18) . 2_655 ?
O9 Ti3 O10 93.55(19) . . ?
O9 Ti3 O3 110.87(19) . 2_655 ?
O9 Ti3 N00F 89.17(19) . . ?
O9 Ti3 N00J 88.9(2) . . ?
N00F Ti3 Ti2 103.03(13) . 2_655 ?
N00F Ti3 Ti1 161.38(13) . 2_655 ?
N00J Ti3 Ti2 159.31(14) . 2_655 ?
N00J Ti3 Ti1 108.84(14) . 2_655 ?
N00J Ti3 N00F 67.71(18) . . ?
Ti2 Ti2 Ti3 74.13(4) 2_655 2_655 ?
O4 Ti2 Ti3 107.00(12) 2_655 2_655 ?
O4 Ti2 Ti3 39.26(12) . 2_655 ?
O4 Ti2 Ti2 38.90(12) . 2_655 ?
O4 Ti2 Ti2 37.52(11) 2_655 2_655 ?
O4 Ti2 O4 76.19(18) . 2_655 ?
O4 Ti2 O6 136.27(18) . . ?
O3 Ti2 Ti3 43.66(12) . 2_655 ?
O3 Ti2 Ti2 117.77(13) . 2_655 ?
O3 Ti2 O4 80.88(17) . . ?
O3 Ti2 O4 147.56(17) . 2_655 ?
O3 Ti2 O6 99.50(19) . . ?
O6 Ti2 Ti3 118.09(15) . 2_655 ?
O6 Ti2 Ti2 113.41(13) . 2_655 ?
O6 Ti2 O4 82.17(17) . 2_655 ?
O00D Ti2 Ti3 126.90(18) . 2_655 ?
O00D Ti2 Ti2 110.68(18) . 2_655 ?
O00D Ti2 O4 103.7(2) . 2_655 ?
O00D Ti2 O4 113.7(2) . . ?
O00D Ti2 O3 106.4(2) . . ?
O00D Ti2 O6 108.1(2) . . ?
Ti4 Ti1 Ti3 69.45(4) 2_655 2_655 ?
O10 Ti1 Ti3 35.93(11) 2_655 2_655 ?
O10 Ti1 Ti4 35.17(12) 2_655 2_655 ?
O10 Ti1 O8 81.30(17) 2_655 2_655 ?
O10 Ti1 O11 73.79(17) 2_655 2_655 ?
O3 Ti1 Ti3 41.84(12) . 2_655 ?
O3 Ti1 Ti4 111.23(13) . 2_655 ?
O3 Ti1 O10 77.38(17) . 2_655 ?
O3 Ti1 O8 81.51(17) . 2_655 ?
O3 Ti1 O11 148.94(19) . 2_655 ?
O8 Ti1 Ti3 74.72(11) 2_655 2_655 ?
O8 Ti1 Ti4 77.68(14) 2_655 2_655 ?
O11 Ti1 Ti3 107.88(13) 2_655 2_655 ?
O11 Ti1 Ti4 38.75(13) 2_655 2_655 ?
O11 Ti1 O8 83.0(2) 2_655 2_655 ?
O1 Ti1 Ti3 140.84(17) . 2_655 ?
O1 Ti1 Ti4 138.9(2) . 2_655 ?
O1 Ti1 O10 166.5(2) . 2_655 ?
O1 Ti1 O3 102.8(2) . . ?
O1 Ti1 O8 85.4(2) . 2_655 ?
O1 Ti1 O11 102.6(2) . 2_655 ?
O1 Ti1 O2 96.9(3) . . ?
O2 Ti1 Ti3 103.9(3) . 2_655 ?
O2 Ti1 Ti4 100.0(3) . 2_655 ?
O2 Ti1 O10 96.4(3) . 2_655 ?
O2 Ti1 O3 98.9(3) . . ?
O2 Ti1 O8 177.6(3) . 2_655 ?
O2 Ti1 O11 95.6(3) . 2_655 ?
O10 Ti4 Ti1 38.01(12) . 2_655 ?
O10 Ti4 O12 81.57(18) . . ?
O10 Ti4 O11 77.51(18) . . ?
O12 Ti4 Ti1 115.98(13) . 2_655 ?
O12 Ti4 O11 150.8(2) . . ?
O11 Ti4 Ti1 39.64(14) . 2_655 ?
O14 Ti4 Ti1 114.0(3) . 2_655 ?
O14 Ti4 O10 109.7(3) . . ?
O14 Ti4 O12 102.7(3) . . ?
O14 Ti4 O11 103.4(3) . . ?
O14 Ti4 O13 108.4(4) . . ?
O13 Ti4 Ti1 123.1(3) . 2_655 ?
O13 Ti4 O10 141.9(3) . . ?
O13 Ti4 O12 88.4(3) . . ?
O13 Ti4 O11 95.6(3) . . ?
C17 O7 Ti3 127.3(4) . . ?
Ti2 O4 Ti3 103.67(18) . 2_655 ?
Ti2 O4 Ti3 136.6(2) 2_655 2_655 ?
Ti2 O4 Ti2 103.59(18) . 2_655 ?
Ti3 O10 Ti1 106.20(18) . 2_655 ?
Ti4 O10 Ti3 139.9(2) . . ?
Ti4 O10 Ti1 106.81(19) . 2_655 ?
Ti2 O3 Ti3 99.42(18) . 2_655 ?
Ti2 O3 Ti1 157.1(2) . . ?
Ti1 O3 Ti3 100.99(18) . 2_655 ?
N00F O6 Ti2 122.1(3) . . ?
C14 O9 Ti3 139.1(5) . . ?
C17 O8 Ti1 128.9(4) . 2_655 ?
N00J O12 Ti4 122.4(3) . . ?
C11 O00D Ti2 174.2(8) . . ?
Ti4 O11 Ti1 101.61(19) . 2_655 ?
C30 O11 Ti1 127.4(7) . 2_655 ?
C30 O11 Ti4 130.9(7) . . ?
O6 N00F Ti3 123.9(3) . . ?
C1 N00F Ti3 119.4(4) . . ?
C1 N00F O6 115.7(5) . . ?
C27 O14 Ti4 136.2(7) . . ?
C5 O1 Ti1 164.8(7) . . ?
C8 O2 Ti1 146.6(9) . . ?
O12 N00J Ti3 120.9(3) . . ?
C3 N00J Ti3 122.5(4) . . ?
C3 N00J O12 116.4(5) . . ?
C24 O13 Ti4 129.8(7) . . ?
C23 C18 C17 123.5(6) . . ?
C19 C18 C17 117.7(6) . . ?
C19 C18 C23 118.7(6) . . ?
O7 C17 C18 117.5(5) . . ?
O8 C17 O7 125.0(6) . . ?
O8 C17 C18 117.4(5) . . ?
N00F C1 C3 114.2(5) . . ?
N00F C1 C2 122.6(6) . . ?
C3 C1 C2 123.2(6) . . ?
C18 C23 C23 124.1(6) . 2_655 ?
C22 C23 C18 119.3(6) . . ?
C22 C23 C23 116.0(6) . 2_655 ?
N00J C3 C1 113.8(5) . . ?
N00J C3 C4 123.6(6) . . ?
C1 C3 C4 122.5(6) . . ?
C18 C19 H19 119.3 . . ?
C20 C19 C18 121.5(6) . . ?
C20 C19 H19 119.3 . . ?
C23 C22 H22 119.6 . . ?
C21 C22 C23 120.9(6) . . ?
C21 C22 H22 119.6 . . ?
C19 C20 H20 120.3 . . ?
C19 C20 C21 119.5(6) . . ?
C21 C20 H20 120.3 . . ?
C1 C2 H2A 109.5 . . ?
C1 C2 H2B 109.5 . . ?
C1 C2 H2C 109.5 . . ?
H2A C2 H2B 109.5 . . ?
H2A C2 H2C 109.5 . . ?
H2B C2 H2C 109.5 . . ?
C22 C21 C20 120.1(6) . . ?
C22 C21 H21 120.0 . . ?
C20 C21 H21 120.0 . . ?
O9 C14 H14 108.0 . . ?
O9 C14 C15 110.9(8) . . ?
O9 C14 C16 109.2(8) . . ?
C15 C14 H14 108.0 . . ?
C15 C14 C16 112.5(8) . . ?
C16 C14 H14 108.0 . . ?
C3 C4 H4A 109.5 . . ?
C3 C4 H4B 109.5 . . ?
C3 C4 H4C 109.5 . . ?
H4A C4 H4B 109.5 . . ?
H4A C4 H4C 109.5 . . ?
H4B C4 H4C 109.5 . . ?
O00D C11 H11 94.2 . . ?
O00D C11 C13 114.7(10) . . ?
O00D C11 C12 119.4(10) . . ?
C13 C11 H11 94.2 . . ?
C12 C11 H11 94.2 . . ?
C12 C11 C13 124.3(10) . . ?
C14 C15 H15A 109.5 . . ?
C14 C15 H15B 109.5 . . ?
C14 C15 H15C 109.5 . . ?
H15A C15 H15B 109.5 . . ?
H15A C15 H15C 109.5 . . ?
H15B C15 H15C 109.5 . . ?
O11 C30 H30 100.0 . . ?
O11 C30 C32 115.4(9) . . ?
O11 C30 C31 112.5(9) . . ?
C32 C30 H30 100.0 . . ?
C32 C30 C31 123.3(11) . . ?
C31 C30 H30 100.0 . . ?
C11 C13 H13A 109.5 . . ?
C11 C13 H13B 109.5 . . ?
C11 C13 H13C 109.5 . . ?
H13A C13 H13B 109.5 . . ?
H13A C13 H13C 109.5 . . ?
H13B C13 H13C 109.5 . . ?
O1 C5 H5 104.7 . . ?
O1 C5 C7 111.7(12) . . ?
O1 C5 C6 115.6(11) . . ?
C7 C5 H5 104.7 . . ?
C6 C5 H5 104.7 . . ?
C6 C5 C7 114.2(12) . . ?
C11 C12 H12A 109.5 . . ?
C11 C12 H12B 109.5 . . ?
C11 C12 H12C 109.5 . . ?
H12A C12 H12B 109.5 . . ?
H12A C12 H12C 109.5 . . ?
H12B C12 H12C 109.5 . . ?
C14 C16 H16A 109.5 . . ?
C14 C16 H16B 109.5 . . ?
C14 C16 H16C 109.5 . . ?
H16A C16 H16B 109.5 . . ?
H16A C16 H16C 109.5 . . ?
H16B C16 H16C 109.5 . . ?
O13 C24 H24 103.9 . . ?
C26 C24 O13 115.9(11) . . ?
C26 C24 H24 103.9 . . ?
C26 C24 C25 115.9(10) . . ?
C25 C24 O13 111.4(11) . . ?
C25 C24 H24 103.9 . . ?
H28A C28 H28B 109.5 . . ?
H28A C28 H28C 109.5 . . ?
H28B C28 H28C 109.5 . . ?
C27 C28 H28A 109.5 . . ?
C27 C28 H28B 109.5 . . ?
C27 C28 H28C 109.5 . . ?
C30 C32 H32A 109.5 . . ?
C30 C32 H32B 109.5 . . ?
C30 C32 H32C 109.5 . . ?
H32A C32 H32B 109.5 . . ?
H32A C32 H32C 109.5 . . ?
H32B C32 H32C 109.5 . . ?
H10A C10 H10B 109.5 . . ?
H10A C10 H10C 109.5 . . ?
H10B C10 H10C 109.5 . . ?
C8 C10 H10A 109.5 . . ?
C8 C10 H10B 109.5 . . ?
C8 C10 H10C 109.5 . . ?
O14 C27 C28 115.4(8) . . ?
O14 C27 H27 94.5 . . ?
O14 C27 C29 114.7(9) . . ?
C28 C27 H27 94.5 . . ?
C28 C27 C29 128.1(10) . . ?
C29 C27 H27 94.5 . . ?
C5 C7 H7A 109.5 . . ?
C5 C7 H7B 109.5 . . ?
C5 C7 H7C 109.5 . . ?
H7A C7 H7B 109.5 . . ?
H7A C7 H7C 109.5 . . ?
H7B C7 H7C 109.5 . . ?
C24 C26 H26A 109.5 . . ?
C24 C26 H26B 109.5 . . ?
C24 C26 H26C 109.5 . . ?
H26A C26 H26B 109.5 . . ?
H26A C26 H26C 109.5 . . ?
H26B C26 H26C 109.5 . . ?
C5 C6 H6A 109.5 . . ?
C5 C6 H6B 109.5 . . ?
C5 C6 H6C 109.5 . . ?
H6A C6 H6B 109.5 . . ?
H6A C6 H6C 109.5 . . ?
H6B C6 H6C 109.5 . . ?
C30 C31 H31A 109.5 . . ?
C30 C31 H31B 109.5 . . ?
C30 C31 H31C 109.5 . . ?
H31A C31 H31B 109.5 . . ?
H31A C31 H31C 109.5 . . ?
H31B C31 H31C 109.5 . . ?
H9A C9 H9B 109.5 . . ?
H9A C9 H9C 109.5 . . ?
H9B C9 H9C 109.5 . . ?
C8 C9 H9A 109.5 . . ?
C8 C9 H9B 109.5 . . ?
C8 C9 H9C 109.5 . . ?
O2 C8 C10 112.4(11) . . ?
O2 C8 C9 117.1(12) . . ?
O2 C8 H8 103.9 . . ?
C10 C8 H8 103.9 . . ?
C9 C8 C10 113.8(11) . . ?
C9 C8 H8 103.9 . . ?
C24 C25 H25A 109.5 . . ?
C24 C25 H25B 109.5 . . ?
C24 C25 H25C 109.5 . . ?
H25A C25 H25B 109.5 . . ?
H25A C25 H25C 109.5 . . ?
H25B C25 H25C 109.5 . . ?
C27 C29 H29A 109.5 . . ?
C27 C29 H29B 109.5 . . ?
C27 C29 H29C 109.5 . . ?
H29A C29 H29B 109.5 . . ?
H29A C29 H29C 109.5 . . ?
H29B C29 H29C 109.5 . . ?

loop_
_geom_bond_atom_site_label_1
_geom_bond_atom_site_label_2
_geom_bond_distance
_geom_bond_site_symmetry_2
_geom_bond_publ_flag
Ti3 Ti2 3.0504(14) 2_655 ?
Ti3 Ti1 3.1418(14) 2_655 ?
Ti3 O7 2.087(4) . ?
Ti3 O4 1.987(4) 2_655 ?
Ti3 O10 1.920(4) . ?
Ti3 O3 2.135(4) 2_655 ?
Ti3 O9 1.800(4) . ?
Ti3 N00F 2.271(5) . ?
Ti3 N00J 2.225(5) . ?
Ti2 Ti2 3.020(2) 2_655 ?
Ti2 O4 1.892(4) . ?
Ti2 O4 1.951(4) 2_655 ?
Ti2 O3 1.857(4) . ?
Ti2 O6 1.936(4) . ?
Ti2 O00D 1.762(5) . ?
Ti1 Ti4 3.1216(16) 2_655 ?
Ti1 O10 2.008(4) 2_655 ?
Ti1 O3 1.934(4) . ?
Ti1 O8 2.203(5) 2_655 ?
Ti1 O11 2.033(5) 2_655 ?
Ti1 O1 1.779(5) . ?
Ti1 O2 1.792(7) . ?
Ti4 O10 1.879(4) . ?
Ti4 O12 1.958(5) . ?
Ti4 O11 1.995(5) . ?
Ti4 O14 1.766(6) . ?
Ti4 O13 1.813(7) . ?
O7 C17 1.276(7) . ?
O6 N00F 1.352(6) . ?
O9 C14 1.395(9) . ?
O8 C17 1.254(7) . ?
O12 N00J 1.366(7) . ?
O00D C11 1.349(11) . ?
O11 C30 1.419(11) . ?
N00F C1 1.283(8) . ?
O14 C27 1.374(11) . ?
O1 C5 1.361(12) . ?
O2 C8 1.354(13) . ?
N00J C3 1.267(8) . ?
O13 C24 1.439(13) . ?
C18 C17 1.479(9) . ?
C18 C23 1.401(9) . ?
C18 C19 1.384(9) . ?
C1 C3 1.464(9) . ?
C1 C2 1.498(9) . ?
C23 C23 1.502(12) 2_655 ?
C23 C22 1.377(9) . ?
C3 C4 1.497(9) . ?
C19 H19 0.9300 . ?
C19 C20 1.367(9) . ?
C22 H22 0.9300 . ?
C22 C21 1.373(9) . ?
C20 H20 0.9300 . ?
C20 C21 1.380(10) . ?
C2 H2A 0.9600 . ?
C2 H2B 0.9600 . ?
C2 H2C 0.9600 . ?
C21 H21 0.9300 . ?
C14 H14 0.9800 . ?
C14 C15 1.467(13) . ?
C14 C16 1.489(14) . ?
C4 H4A 0.9600 . ?
C4 H4B 0.9600 . ?
C4 H4C 0.9600 . ?
C11 H11 0.9800 . ?
C11 C13 1.420(15) . ?
C11 C12 1.376(15) . ?
C15 H15A 0.9600 . ?
C15 H15B 0.9600 . ?
C15 H15C 0.9600 . ?
C30 H30 0.9800 . ?
C30 C32 1.430(16) . ?
C30 C31 1.468(9) . ?
C13 H13A 0.9600 . ?
C13 H13B 0.9600 . ?
C13 H13C 0.9600 . ?
C5 H5 0.9800 . ?
C5 C7 1.464(19) . ?
C5 C6 1.414(16) . ?
C12 H12A 0.9600 . ?
C12 H12B 0.9600 . ?
C12 H12C 0.9600 . ?
C16 H16A 0.9600 . ?
C16 H16B 0.9600 . ?
C16 H16C 0.9600 . ?
C24 H24 0.9800 . ?
C24 C26 1.361(15) . ?
C24 C25 1.403(16) . ?
C28 H28A 0.9600 . ?
C28 H28B 0.9600 . ?
C28 H28C 0.9600 . ?
C28 C27 1.432(14) . ?
C32 H32A 0.9600 . ?
C32 H32B 0.9600 . ?
C32 H32C 0.9600 . ?
C10 H10A 0.9600 . ?
C10 H10B 0.9600 . ?
C10 H10C 0.9600 . ?
C10 C8 1.419(16) . ?
C27 H27 0.9800 . ?
C27 C29 1.493(9) . ?
C7 H7A 0.9600 . ?
C7 H7B 0.9600 . ?
C7 H7C 0.9600 . ?
C26 H26A 0.9600 . ?
C26 H26B 0.9600 . ?
C26 H26C 0.9600 . ?
C6 H6A 0.9600 . ?
C6 H6B 0.9600 . ?
C6 H6C 0.9600 . ?
C31 H31A 0.9600 . ?
C31 H31B 0.9600 . ?
C31 H31C 0.9600 . ?
C9 H9A 0.9600 . ?
C9 H9B 0.9600 . ?
C9 H9C 0.9600 . ?
C9 C8 1.365(15) . ?
C8 H8 0.9800 . ?
C25 H25A 0.9600 . ?
C25 H25B 0.9600 . ?
C25 H25C 0.9600 . ?
C29 H29A 0.9600 . ?
C29 H29B 0.9600 . ?
C29 H29C 0.9600 . ?

loop_
_platon_squeeze_void_nr
_platon_squeeze_void_average_x
_platon_squeeze_void_average_y
_platon_squeeze_void_average_z
_platon_squeeze_void_volume
_platon_squeeze_void_count_electrons
_platon_squeeze_void_content
1 0.250 -0.181 0.250 339 14 ' '
2 0.750 0.181 0.750 339 14 ' '
3 0.028 0.034 0.561 10 0 ' '
4 0.472 0.034 0.939 10 0 ' '
5 0.177 0.245 0.451 11 0 ' '
6 0.323 0.245 0.049 11 0 ' '
7 0.677 0.755 0.951 11 0 ' '
8 0.823 0.755 0.549 11 0 ' '
9 0.528 0.966 0.061 10 0 ' '
10 0.972 0.966 0.439 10 0 ' '

loop_
_smtbx_masks_void_nr
_smtbx_masks_void_average_x
_smtbx_masks_void_average_y
_smtbx_masks_void_average_z
_smtbx_masks_void_volume
_smtbx_masks_void_count_electrons
_smtbx_masks_void_content
1 0.250 0.810 0.250 261.8 9.8 ?
2 0.750 0.190 0.750 261.8 9.8 ?
